data_4078997
loop_
_publ_author_name
'Guo, Lihua'
'Gao, Haiyang'
'Guan, Qirui'
'Hu, Haibin'
'Deng, Juean'
'Liu, Jun'
'Liu, Fengshou'
'Wu, Qing'

_publ_section_title
;
 Substituent Effects of the Backbone in \a-Diimine Palladium Catalysts on
 Homo- and Copolymerization of Ethylene with Methyl Acrylate
;
_journal_issue 17
_journal_name_full Organometallics
_journal_page_first 6054
_journal_paper_doi 10.1021/om300380b
_journal_volume 31
_journal_year 2012
_chemical_formula_sum 'C71 H69 B F24 N2 O2 Pd'
_chemical_formula_weight 1555.49
_chemical_name_systematic
; 
 ? 
;
_space_group_IT_number 14
_symmetry_cell_setting monoclinic
_symmetry_space_group_name_Hall '-P 2yn'
_symmetry_space_group_name_H-M 'P 1 21/n 1'
_atom_sites_solution_hydrogens geom
_atom_sites_solution_primary direct
_atom_sites_solution_secondary difmap
_audit_creation_method SHELXL-97
_cell_angle_alpha 90.00
_cell_angle_beta 106.844(2)
_cell_angle_gamma 90.00
_cell_formula_units_Z 8
_cell_length_a 28.532(3)
_cell_length_b 14.8505(15)
_cell_length_c 35.569(4)
_cell_measurement_temperature 173(2)
_cell_volume 14425(3)
_computing_cell_refinement 'Bruker XSCANS'
_computing_data_collection 'Bruker XSCANS'
_computing_data_reduction 'Bruker SHELXTL'
_computing_molecular_graphics 'Bruker SHELXTL'
_computing_publication_material 'Bruker SHELXTL'
_computing_structure_refinement 'SHELXL-97 (Sheldrick, 1997)'
_computing_structure_solution 'SHELXS-97 (Sheldrick, 1990)'
_diffrn_ambient_temperature 173(2)
_diffrn_measured_fraction_theta_full 0.992
_diffrn_measured_fraction_theta_max 0.992
_diffrn_measurement_device_type 'Bruker P4'
_diffrn_measurement_method '\w scans'
_diffrn_radiation_monochromator graphite
_diffrn_radiation_source 'fine-focus sealed tube'
_diffrn_radiation_type MoK\a
_diffrn_radiation_wavelength 0.71073
_diffrn_reflns_av_R_equivalents 0.0766
_diffrn_reflns_av_sigmaI/netI 0.1122
_diffrn_reflns_limit_h_max 36
_diffrn_reflns_limit_h_min -35
_diffrn_reflns_limit_k_max 10
_diffrn_reflns_limit_k_min -19
_diffrn_reflns_limit_l_max 45
_diffrn_reflns_limit_l_min -45
_diffrn_reflns_number 85249
_diffrn_reflns_theta_full 27.11
_diffrn_reflns_theta_max 27.11
_diffrn_reflns_theta_min 1.49
_exptl_absorpt_coefficient_mu 0.364
_exptl_absorpt_correction_T_max 0.923
_exptl_absorpt_correction_T_min 0.858
_exptl_absorpt_correction_type semi-empirical
_exptl_crystal_colour yellow
_exptl_crystal_density_diffrn 1.433
_exptl_crystal_density_method 'not measured'
_exptl_crystal_description block
_exptl_crystal_F_000 6336
_exptl_crystal_size_max 0.42
_exptl_crystal_size_mid 0.41
_exptl_crystal_size_min 0.22
_refine_diff_density_max 6.391
_refine_diff_density_min -1.663
_refine_diff_density_rms 0.144
_refine_ls_extinction_method none
_refine_ls_goodness_of_fit_ref 1.099
_refine_ls_hydrogen_treatment mixed
_refine_ls_matrix_type fullcycle
_refine_ls_number_parameters 1915
_refine_ls_number_reflns 31620
_refine_ls_number_restraints 85
_refine_ls_restrained_S_all 1.128
_refine_ls_R_factor_all 0.2120
_refine_ls_R_factor_gt 0.1149
_refine_ls_shift/su_max 0.143
_refine_ls_shift/su_mean 0.015
_refine_ls_structure_factor_coef Fsqd
_refine_ls_weighting_details 'calc w=1/[\s^2^(Fo^2^)+(0.2000P)^2^+0.0000P] where P=(Fo^2^+2Fc^2^)/3'
_refine_ls_weighting_scheme calc
_refine_ls_wR_factor_gt 0.3035
_refine_ls_wR_factor_ref 0.3725
_reflns_number_gt 14019
_reflns_number_total 31620
_reflns_threshold_expression >2sigma(I)
_cod_data_source_file om300380b.cif
_cod_data_source_block 1
_cod_depositor_comments
;
The following automatic conversions were performed:

'_symmetry_cell_setting' value 'Monoclinic' changed to 'monoclinic'
according to the built-in table from CIF Core dictionary named
'cif_core.dic' version 2.4.1 from 2010-06-29.

Automatic conversion script
Id: cif_fix_values 1715 2011-07-08 13:25:40Z adriana 
;
_cod_original_cell_volume 14424(3)
_cod_original_sg_symbol_H-M 'P2(1)/n  '
_cod_database_code 4078997

loop_
_symmetry_equiv_pos_as_xyz
'x, y, z'
'-x+1/2, y+1/2, -z+1/2'
'-x, -y, -z'
'x-1/2, -y-1/2, z-1/2'

loop_
_atom_site_label
_atom_site_type_symbol
_atom_site_fract_x
_atom_site_fract_y
_atom_site_fract_z
_atom_site_U_iso_or_equiv
_atom_site_adp_type
_atom_site_occupancy
_atom_site_symmetry_multiplicity
_atom_site_calc_flag
_atom_site_refinement_flags
_atom_site_disorder_assembly
_atom_site_disorder_group
B1 B 0.2070(3) 0.7437(6) 0.0803(3) 0.041(2) Uani 1 1 d . . .
C1 C 0.0886(4) 0.1751(6) 0.2643(2) 0.060(3) Uani 1 1 d . . .
H1A H 0.0601 0.1358 0.2629 0.072 Uiso 1 1 calc R . .
H1B H 0.1172 0.1354 0.2664 0.072 Uiso 1 1 calc R . .
F1 F 0.1722(2) 0.7680(5) 0.21881(16) 0.098(2) Uani 1 1 d . . .
N1 N 0.0296(2) 0.1510(4) 0.17919(18) 0.0483(17) Uani 1 1 d . . .
O1 O 0.1208(2) 0.3451(4) 0.24195(15) 0.0601(16) Uani 1 1 d . . .
Pd1 Pd 0.07513(2) 0.24369(4) 0.214059(17) 0.04403(19) Uani 1 1 d . . .
B2 B 0.5724(3) 0.2056(5) 0.2075(2) 0.0343(18) Uani 1 1 d . . .
C2 C 0.0982(5) 0.2275(8) 0.2993(3) 0.094(4) Uani 1 1 d . . .
H2A H 0.1028 0.1851 0.3215 0.113 Uiso 1 1 calc R . .
H2B H 0.0682 0.2626 0.2978 0.113 Uiso 1 1 calc R . .
F2 F 0.2417(3) 0.8244(5) 0.23727(18) 0.108(2) Uani 1 1 d . . .
N2 N 0.0551(2) 0.3161(4) 0.15863(17) 0.0410(15) Uani 1 1 d . . .
O2 O 0.1726(2) 0.4205(4) 0.28945(16) 0.0663(18) Uani 1 1 d . . .
Pd2 Pd 0.66403(3) 0.81304(4) 0.07719(2) 0.0547(2) Uani 1 1 d . . .
C3 C 0.1403(4) 0.2917(7) 0.3096(3) 0.065(3) Uani 1 1 d . . .
H3A H 0.1381 0.3289 0.3321 0.079 Uiso 1 1 calc R . .
H3B H 0.1711 0.2568 0.3182 0.079 Uiso 1 1 calc R . .
F3 F 0.2279(3) 0.6973(4) 0.25989(15) 0.095(2) Uani 1 1 d . . .
N3 N 0.6695(2) 0.8118(4) 0.0218(2) 0.0497(17) Uani 1 1 d U . .
O3 O 0.6602(2) 0.7982(4) 0.13313(17) 0.0679(18) Uani 1 1 d . . .
C4 C 0.1426(3) 0.3516(6) 0.2775(2) 0.048(2) Uani 1 1 d . . .
F4 F 0.2856(3) 0.4431(5) 0.2013(2) 0.122(3) Uani 1 1 d . . .
O4 O 0.6544(3) 0.8244(6) 0.1928(2) 0.095(2) Uani 1 1 d . . .
C5 C 0.1784(4) 0.4826(7) 0.2598(3) 0.076(3) Uani 1 1 d . . .
H5A H 0.1931 0.4512 0.2418 0.114 Uiso 1 1 calc R . .
H5B H 0.1997 0.5324 0.2724 0.114 Uiso 1 1 calc R . .
H5C H 0.1463 0.5064 0.2450 0.114 Uiso 1 1 calc R . .
F5 F 0.3396(2) 0.5015(5) 0.1805(3) 0.145(4) Uani 1 1 d . . .
C6 C 0.0213(3) 0.0615(5) 0.1914(2) 0.0421(18) Uani 1 1 d . . .
F6 F 0.2780(3) 0.4389(4) 0.14185(18) 0.100(2) Uani 1 1 d . . .
C7 C -0.0172(3) 0.0506(5) 0.2079(2) 0.0467(19) Uani 1 1 d . . .
F7 F 0.3955(4) 0.6512(8) 0.0910(5) 0.092(5) Uani 0.583(15) 1 d PU A 1
F7' F 0.3991(7) 0.717(2) 0.1110(6) 0.121(8) Uani 0.417(15) 1 d PU A 2
F8 F 0.3982(3) 0.7896(7) 0.0975(3) 0.077(4) Uani 0.583(15) 1 d PU A 1
F8' F 0.4112(7) 0.7909(13) 0.0613(7) 0.102(7) Uani 0.417(15) 1 d PU A 2
C9 C -0.1056(4) 0.0997(8) 0.1845(5) 0.123(6) Uani 1 1 d . . .
H9A H -0.1056 0.0864 0.1575 0.185 Uiso 1 1 calc R . .
H9B H -0.1274 0.1508 0.1844 0.185 Uiso 1 1 calc R . .
H9C H -0.1172 0.0469 0.1957 0.185 Uiso 1 1 calc R . .
F9 F 0.4100(5) 0.7364(15) 0.0456(4) 0.113(5) Uani 0.583(15) 1 d PU A 1
F9' F 0.4051(6) 0.6545(13) 0.0578(7) 0.100(7) Uani 0.417(15) 1 d PU A 2
C10 C -0.0553(5) 0.1391(9) 0.2512(4) 0.117(5) Uani 1 1 d . . .
H10A H -0.0654 0.0836 0.2616 0.175 Uiso 1 1 calc R . .
H10B H -0.0787 0.1872 0.2513 0.175 Uiso 1 1 calc R . .
H10C H -0.0227 0.1569 0.2676 0.175 Uiso 1 1 calc R . .
F10 F 0.2617(3) 0.6995(5) -0.07020(17) 0.110(2) Uani 1 1 d . A .
C11 C -0.0210(3) -0.0367(6) 0.2235(3) 0.062(2) Uani 1 1 d . . .
H11 H -0.0462 -0.0486 0.2353 0.074 Uiso 1 1 calc R . .
F11 F 0.2048(3) 0.7870(10) -0.0636(2) 0.220(6) Uani 1 1 d . A .
C12 C 0.0114(3) -0.1038(6) 0.2216(3) 0.061(2) Uani 1 1 d . . .
H12 H 0.0081 -0.1616 0.2320 0.074 Uiso 1 1 calc R . .
F12 F 0.2730(4) 0.8344(7) -0.0617(2) 0.150(3) Uani 1 1 d U A .
C13 C 0.0478(3) -0.0890(6) 0.2052(2) 0.052(2) Uani 1 1 d . . .
H13 H 0.0697 -0.1368 0.2045 0.063 Uiso 1 1 calc R . .
F13 F 0.3028(2) 1.0347(4) 0.13560(19) 0.100(2) Uani 1 1 d . . .
C14 C 0.0544(3) -0.0053(6) 0.1892(2) 0.048(2) Uani 1 1 d . . .
F14 F 0.2499(3) 1.0823(5) 0.16078(19) 0.112(2) Uani 1 1 d . . .
F15 F 0.2582(3) 1.1474(4) 0.1098(2) 0.130(3) Uani 1 1 d . . .
C16 C 0.0982(4) -0.0645(7) 0.1414(3) 0.077(3) Uani 1 1 d . . .
H16A H 0.1067 -0.1225 0.1547 0.115 Uiso 1 1 calc R . .
H16B H 0.1230 -0.0482 0.1284 0.115 Uiso 1 1 calc R . .
H16C H 0.0661 -0.0691 0.1217 0.115 Uiso 1 1 calc R . .
F16 F 0.1004(2) 1.0060(4) -0.01432(14) 0.0777(16) Uani 1 1 d . . .
C17 C 0.1448(3) 0.0147(8) 0.2027(3) 0.081(3) Uani 1 1 d . . .
H17A H 0.1438 0.0635 0.2210 0.122 Uiso 1 1 calc R . .
H17B H 0.1706 0.0269 0.1903 0.122 Uiso 1 1 calc R . .
H17C H 0.1517 -0.0424 0.2171 0.122 Uiso 1 1 calc R . .
F17 F 0.05997(19) 0.9765(5) 0.02532(18) 0.096(2) Uani 1 1 d . . .
C18 C 0.0099(3) 0.1800(5) 0.1445(2) 0.053(2) Uani 1 1 d . . .
F18 F 0.0938(2) 1.1055(4) 0.02604(19) 0.101(2) Uani 1 1 d . . .
C19 C -0.0242(3) 0.1393(6) 0.1068(3) 0.065(3) Uani 1 1 d . . .
F19 F 0.0337(3) 0.7301(7) 0.0985(3) 0.146(3) Uani 1 1 d U . .
C20 C 0.0086(4) 0.1188(8) 0.0794(3) 0.076(3) Uani 1 1 d . . .
H20A H 0.0378 0.0833 0.0936 0.091 Uiso 1 1 calc R . .
H20B H -0.0101 0.0843 0.0560 0.091 Uiso 1 1 calc R . .
F20 F 0.0015(3) 0.6062(7) 0.0703(3) 0.157(3) Uani 1 1 d U . .
C21 C 0.0234(4) 0.2079(8) 0.0677(3) 0.078(3) Uani 1 1 d . . .
H21A H 0.0116 0.2154 0.0388 0.093 Uiso 1 1 calc R . .
H21B H 0.0595 0.2144 0.0764 0.093 Uiso 1 1 calc R . .
F21 F -0.0024(4) 0.7243(8) 0.0368(3) 0.179(4) Uani 1 1 d U . .
C22 C -0.0015(4) 0.2799(7) 0.0889(3) 0.070(3) Uani 1 1 d . . .
F22 F 0.1123(6) 0.5042(7) -0.0371(2) 0.245(8) Uani 1 1 d . . .
C23 C 0.0258(3) 0.2708(5) 0.1325(2) 0.053(2) Uani 1 1 d . . .
F23 F 0.1544(4) 0.4341(5) 0.0084(3) 0.154(4) Uani 1 1 d . . .
C24 C -0.0476(4) 0.2264(7) 0.0874(3) 0.075(3) Uani 1 1 d . . .
F24 F 0.0779(5) 0.4236(7) -0.0001(4) 0.241(7) Uani 1 1 d . . .
C25 C -0.0831(4) 0.2178(7) 0.0461(3) 0.082(3) Uani 1 1 d . . .
H25A H -0.0669 0.1866 0.0290 0.123 Uiso 1 1 calc R . .
H25B H -0.0933 0.2779 0.0355 0.123 Uiso 1 1 calc R . .
H25C H -0.1119 0.1833 0.0473 0.123 Uiso 1 1 calc R . .
F25 F 0.3949(3) 0.2040(6) 0.2381(3) 0.127(3) Uani 1 1 d . . .
C26 C -0.0775(4) 0.2793(9) 0.1127(3) 0.086(3) Uani 1 1 d . . .
H26A H -0.0911 0.3349 0.0991 0.129 Uiso 1 1 calc R . .
H26B H -0.0554 0.2940 0.1386 0.129 Uiso 1 1 calc R . .
H26C H -0.1041 0.2410 0.1158 0.129 Uiso 1 1 calc R . .
F26 F 0.3843(2) 0.1270(5) 0.1898(3) 0.121(3) Uani 1 1 d . . .
C27 C -0.0036(5) 0.3706(8) 0.0704(3) 0.050(3) Uani 0.66 1 d PU . .
H27A H -0.0115 0.4159 0.0877 0.076 Uiso 0.66 1 calc PR . .
H27B H -0.0290 0.3708 0.0450 0.076 Uiso 0.66 1 calc PR . .
H27C H 0.0282 0.3845 0.0665 0.076 Uiso 0.66 1 calc PR . .
C27' C -0.0535(13) 0.065(2) 0.1087(11) 0.098(11) Uani 0.34 1 d P . .
H27D H -0.0727 0.0775 0.1270 0.147 Uiso 0.34 1 calc PR . .
H27E H -0.0327 0.0120 0.1180 0.147 Uiso 0.34 1 calc PR . .
H27F H -0.0758 0.0522 0.0826 0.147 Uiso 0.34 1 calc PR . .
F27 F 0.3483(2) 0.2530(6) 0.1861(4) 0.168(5) Uani 1 1 d . . .
C28 C 0.0744(3) 0.4022(6) 0.1527(2) 0.048(2) Uani 1 1 d . . .
F28 F 0.4318(4) 0.5249(6) 0.1610(4) 0.223(7) Uani 1 1 d . . .
C29 C 0.1163(3) 0.4053(6) 0.1397(2) 0.056(2) Uani 1 1 d . . .
F29 F 0.5057(3) 0.5255(4) 0.1678(3) 0.144(3) Uani 1 1 d . . .
F30 F 0.4613(4) 0.4800(5) 0.1178(2) 0.135(3) Uani 1 1 d . . .
C31 C 0.1596(5) 0.3283(10) 0.0944(3) 0.106(4) Uani 1 1 d . . .
H31A H 0.1326 0.3410 0.0708 0.159 Uiso 1 1 calc R . .
H31B H 0.1756 0.2718 0.0908 0.159 Uiso 1 1 calc R . .
H31C H 0.1835 0.3775 0.0990 0.159 Uiso 1 1 calc R . .
F31 F 0.5344(2) 0.3114(6) 0.06049(17) 0.121(3) Uani 1 1 d . . .
C32 C 0.1802(4) 0.2902(10) 0.1661(3) 0.103(4) Uani 1 1 d . . .
H32A H 0.2089 0.3287 0.1690 0.154 Uiso 1 1 calc R . .
H32B H 0.1889 0.2274 0.1628 0.154 Uiso 1 1 calc R . .
H32C H 0.1688 0.2954 0.1895 0.154 Uiso 1 1 calc R . .
F32 F 0.5625(4) 0.1935(5) 0.0441(2) 0.149(4) Uani 1 1 d . . .
C33 C 0.1364(4) 0.4869(8) 0.1380(3) 0.072(3) Uani 1 1 d . . .
H33 H 0.1637 0.4909 0.1279 0.086 Uiso 1 1 calc R . .
F33 F 0.6014(3) 0.3146(6) 0.04718(19) 0.117(3) Uani 1 1 d . . .
C34 C 0.1194(4) 0.5624(8) 0.1499(3) 0.077(3) Uani 1 1 d . . .
H34 H 0.1352 0.6183 0.1487 0.092 Uiso 1 1 calc R . .
F34 F 0.7540(2) 0.2754(6) 0.1638(3) 0.153(4) Uani 1 1 d . . .
C35 C 0.0785(4) 0.5591(6) 0.1640(3) 0.067(3) Uani 1 1 d . . .
H35 H 0.0668 0.6131 0.1724 0.080 Uiso 1 1 calc R . .
F35 F 0.7493(2) 0.1724(7) 0.20314(19) 0.140(4) Uani 1 1 d . . .
C36 C 0.0549(3) 0.4786(6) 0.1660(2) 0.055(2) Uani 1 1 d . . .
F36 F 0.7464(2) 0.1466(5) 0.1455(2) 0.108(2) Uani 1 1 d . . .
F37 F 0.6880(3) 0.4904(5) 0.2625(2) 0.135(3) Uani 1 1 d . . .
C38 C -0.0329(5) 0.5207(10) 0.1559(5) 0.125(5) Uani 1 1 d . . .
H38A H -0.0267 0.5855 0.1551 0.188 Uiso 1 1 calc R . .
H38B H -0.0607 0.5106 0.1663 0.188 Uiso 1 1 calc R . .
H38C H -0.0403 0.4958 0.1293 0.188 Uiso 1 1 calc R . .
F38 F 0.7367(3) 0.3898(8) 0.2763(4) 0.220(6) Uani 1 1 d . . .
C39 C 0.0239(5) 0.5112(10) 0.2239(3) 0.108(4) Uani 1 1 d . . .
H39A H 0.0521 0.5518 0.2289 0.162 Uiso 1 1 calc R . .
H39B H 0.0314 0.4613 0.2427 0.162 Uiso 1 1 calc R . .
H39C H -0.0046 0.5443 0.2267 0.162 Uiso 1 1 calc R . .
F39 F 0.7180(3) 0.4691(6) 0.3209(3) 0.155(4) Uani 1 1 d . . .
C40 C 0.6637(4) 0.9465(6) 0.0843(3) 0.070(3) Uani 1 1 d . . .
H40A H 0.6971 0.9674 0.0986 0.085 Uiso 1 1 calc R . .
H40B H 0.6536 0.9764 0.0584 0.085 Uiso 1 1 calc R . .
F40 F 0.5916(3) 0.3493(6) 0.3722(2) 0.142(3) Uani 1 1 d . . .
C41 C 0.6278(4) 0.9721(8) 0.1079(4) 0.092(3) Uani 1 1 d . . .
H41A H 0.6209 1.0375 0.1048 0.110 Uiso 1 1 calc R . .
H41B H 0.5966 0.9397 0.0968 0.110 Uiso 1 1 calc R . .
F41 F 0.5455(3) 0.2426(5) 0.3444(2) 0.129(3) Uani 1 1 d . . .
C42 C 0.6465(4) 0.9512(8) 0.1491(3) 0.084(3) Uani 1 1 d . . .
H42A H 0.6234 0.9734 0.1630 0.101 Uiso 1 1 calc R . .
H42B H 0.6782 0.9821 0.1603 0.101 Uiso 1 1 calc R . .
F42 F 0.6153(4) 0.2121(8) 0.3745(3) 0.184(5) Uani 1 1 d . . .
C43 C 0.6536(4) 0.8491(8) 0.1555(3) 0.075(3) Uani 1 1 d . . .
F43 F 0.6318(3) -0.0594(6) 0.3153(2) 0.138(3) Uani 1 1 d . . .
C44 C 0.6637(6) 0.7277(9) 0.2030(4) 0.114(5) Uani 1 1 d . . .
H44A H 0.6393 0.6908 0.1843 0.171 Uiso 1 1 calc R . .
H44B H 0.6615 0.7171 0.2296 0.171 Uiso 1 1 calc R . .
H44C H 0.6965 0.7114 0.2018 0.171 Uiso 1 1 calc R . .
F44 F 0.6802(3) -0.0721(6) 0.2832(3) 0.139(3) Uani 1 1 d . . .
C45 C 0.6764(3) 0.8874(5) -0.0013(2) 0.0425(18) Uani 1 1 d . . .
F45 F 0.6316(4) -0.1743(4) 0.2806(2) 0.174(5) Uani 1 1 d . . .
C46 C 0.7242(3) 0.9198(5) 0.0051(2) 0.049(2) Uani 1 1 d . . .
F46 F 0.4505(2) -0.0745(4) 0.1536(2) 0.111(3) Uani 1 1 d . . .
F47 F 0.5011(3) -0.0886(4) 0.12233(16) 0.113(3) Uani 1 1 d . . .
C48 C 0.8024(4) 0.8407(10) 0.0146(4) 0.115(5) Uani 1 1 d . . .
H48A H 0.7845 0.7958 -0.0045 0.173 Uiso 1 1 calc R . .
H48B H 0.8299 0.8116 0.0338 0.173 Uiso 1 1 calc R . .
H48C H 0.8147 0.8881 0.0008 0.173 Uiso 1 1 calc R . .
F48 F 0.4964(2) -0.1875(3) 0.16307(16) 0.0774(16) Uani 1 1 d . . .
C49 C 0.7963(4) 0.9543(9) 0.0636(4) 0.115(5) Uani 1 1 d . . .
H49A H 0.8114 0.9957 0.0490 0.172 Uiso 1 1 calc R . .
H49B H 0.8219 0.9259 0.0848 0.172 Uiso 1 1 calc R . .
H49C H 0.7740 0.9878 0.0747 0.172 Uiso 1 1 calc R . .
C50 C 0.7305(3) 0.9935(7) -0.0174(3) 0.071(3) Uani 1 1 d . . .
H50 H 0.7626 1.0162 -0.0139 0.085 Uiso 1 1 calc R . .
C51 C 0.6926(4) 1.0336(7) -0.0438(3) 0.077(3) Uani 1 1 d . . .
H51 H 0.6979 1.0838 -0.0586 0.093 Uiso 1 1 calc R . .
C52 C 0.6451(4) 0.9999(7) -0.0491(3) 0.075(3) Uani 1 1 d . . .
H52 H 0.6182 1.0290 -0.0672 0.090 Uiso 1 1 calc R . .
C53 C 0.6364(3) 0.9253(6) -0.0286(3) 0.055(2) Uani 1 1 d . . .
C55 C 0.5583(6) 0.8738(14) -0.0777(4) 0.179(9) Uani 1 1 d . . .
H55A H 0.5621 0.9257 -0.0936 0.268 Uiso 1 1 calc R . .
H55B H 0.5235 0.8624 -0.0814 0.268 Uiso 1 1 calc R . .
H55C H 0.5733 0.8206 -0.0858 0.268 Uiso 1 1 calc R . .
C56 C 0.5546(4) 0.9653(9) -0.0181(5) 0.128(6) Uani 1 1 d . . .
H56A H 0.5396 1.0084 -0.0390 0.193 Uiso 1 1 calc R . .
H56B H 0.5769 0.9972 0.0041 0.193 Uiso 1 1 calc R . .
H56C H 0.5290 0.9355 -0.0094 0.193 Uiso 1 1 calc R . .
C58 C 0.6713(5) 0.6871(8) -0.0305(3) 0.094(4) Uani 1 1 d . . .
C59 C 0.6103(8) 0.6575(11) -0.0517(4) 0.164(8) Uani 1 1 d . . .
H59A H 0.5885 0.7095 -0.0520 0.197 Uiso 1 1 calc R . .
H59B H 0.6050 0.6363 -0.0791 0.197 Uiso 1 1 calc R . .
C60 C 0.6002(7) 0.5816(12) -0.0259(5) 0.158(7) Uani 1 1 d . . .
H60A H 0.5898 0.5255 -0.0411 0.189 Uiso 1 1 calc R . .
H60B H 0.5753 0.5992 -0.0129 0.189 Uiso 1 1 calc R . .
C61 C 0.6572(6) 0.5702(8) 0.0074(4) 0.107(5) Uani 1 1 d . . .
C63 C 0.6905(9) 0.5971(12) -0.0209(6) 0.155(8) Uani 1 1 d . . .
C65 C 0.7446(7) 0.6140(13) 0.0061(6) 0.177(8) Uani 1 1 d . . .
H65A H 0.7646 0.6375 -0.0100 0.265 Uiso 1 1 calc R . .
H65B H 0.7586 0.5571 0.0183 0.265 Uiso 1 1 calc R . .
H65C H 0.7441 0.6577 0.0265 0.265 Uiso 1 1 calc R . .
C66 C 0.6538(8) 0.4845(11) 0.0201(5) 0.098(6) Uani 0.66 1 d P . .
H66A H 0.6554 0.4418 -0.0006 0.147 Uiso 0.66 1 calc PR . .
H66B H 0.6227 0.4771 0.0261 0.147 Uiso 0.66 1 calc PR . .
H66C H 0.6810 0.4729 0.0437 0.147 Uiso 0.66 1 calc PR . .
C66' C 0.6838(15) 0.7346(17) -0.0631(10) 0.088(11) Uani 0.34 1 d P . .
H66D H 0.7088 0.7803 -0.0522 0.131 Uiso 0.34 1 calc PR . .
H66E H 0.6544 0.7636 -0.0801 0.131 Uiso 0.34 1 calc PR . .
H66F H 0.6965 0.6911 -0.0785 0.131 Uiso 0.34 1 calc PR . .
C67 C 0.6522(3) 0.6046(6) 0.0939(3) 0.058(2) Uani 1 1 d . . .
C68 C 0.6047(3) 0.5820(6) 0.0940(3) 0.057(2) Uani 1 1 d . . .
C70 C 0.5209(4) 0.5653(8) 0.0454(4) 0.101(4) Uani 1 1 d . . .
H70A H 0.5113 0.5254 0.0638 0.151 Uiso 1 1 calc R . .
H70B H 0.5343 0.5293 0.0279 0.151 Uiso 1 1 calc R . .
H70C H 0.4923 0.5989 0.0299 0.151 Uiso 1 1 calc R . .
C71 C 0.5395(4) 0.6925(8) 0.0914(4) 0.107(4) Uani 1 1 d . . .
H71A H 0.5249 0.6575 0.1085 0.160 Uiso 1 1 calc R . .
H71B H 0.5143 0.7299 0.0737 0.160 Uiso 1 1 calc R . .
H71C H 0.5654 0.7311 0.1075 0.160 Uiso 1 1 calc R . .
C72 C 0.5995(4) 0.5182(7) 0.1205(3) 0.077(3) Uani 1 1 d . . .
H72 H 0.5675 0.5010 0.1209 0.093 Uiso 1 1 calc R . .
C73 C 0.6384(5) 0.4799(8) 0.1457(3) 0.099(4) Uani 1 1 d . . .
H73 H 0.6335 0.4354 0.1634 0.118 Uiso 1 1 calc R . .
C74 C 0.6865(4) 0.5035(7) 0.1467(3) 0.091(4) Uani 1 1 d . . .
H74 H 0.7134 0.4764 0.1655 0.109 Uiso 1 1 calc R . .
C75 C 0.6945(3) 0.5653(6) 0.1209(3) 0.069(3) Uani 1 1 d . . .
C77 C 0.7745(5) 0.5140(9) 0.1143(4) 0.121(5) Uani 1 1 d . . .
H77A H 0.8034 0.5359 0.1075 0.181 Uiso 1 1 calc R . .
H77B H 0.7539 0.4790 0.0923 0.181 Uiso 1 1 calc R . .
H77C H 0.7850 0.4758 0.1377 0.181 Uiso 1 1 calc R . .
C78 C 0.7705(4) 0.6384(8) 0.1619(5) 0.135(6) Uani 1 1 d . . .
H78A H 0.7886 0.5931 0.1806 0.203 Uiso 1 1 calc R . .
H78B H 0.7455 0.6661 0.1722 0.203 Uiso 1 1 calc R . .
H78C H 0.7932 0.6847 0.1582 0.203 Uiso 1 1 calc R . .
C79 C 0.2277(2) 0.7042(5) 0.12532(18) 0.0338(16) Uani 1 1 d . . .
C80 C 0.2180(2) 0.7418(5) 0.1577(2) 0.0374(17) Uani 1 1 d . . .
H80 H 0.2018 0.7983 0.1550 0.045 Uiso 1 1 calc R . .
C81 C 0.2314(3) 0.6990(6) 0.1944(2) 0.0427(19) Uani 1 1 d . . .
C82 C 0.2192(3) 0.7467(6) 0.2279(2) 0.060(2) Uani 1 1 d . . .
C83 C 0.2553(3) 0.6201(5) 0.1998(2) 0.0419(18) Uani 1 1 d . . .
H83 H 0.2651 0.5927 0.2250 0.050 Uiso 1 1 calc R . .
C84 C 0.2656(3) 0.5790(6) 0.1680(2) 0.0447(19) Uani 1 1 d . . .
C85 C 0.2916(3) 0.4923(6) 0.1729(2) 0.057(2) Uani 1 1 d . . .
C86 C 0.2509(3) 0.6205(5) 0.1314(2) 0.0421(18) Uani 1 1 d . . .
H86 H 0.2568 0.5906 0.1097 0.051 Uiso 1 1 calc R . .
C87 C 0.2475(3) 0.7365(5) 0.0556(2) 0.0407(18) Uani 1 1 d . A .
C88 C 0.2975(3) 0.7290(5) 0.0727(2) 0.0433(18) Uani 1 1 d . . .
H88 H 0.3096 0.7211 0.1004 0.052 Uiso 1 1 calc R . .
C89 C 0.3310(3) 0.7327(5) 0.0505(2) 0.050(2) Uani 1 1 d . A .
C90 C 0.3842(3) 0.7256(7) 0.0706(3) 0.061(2) Uani 1 1 d . . .
C91 C 0.3141(4) 0.7426(6) 0.0108(3) 0.065(3) Uani 1 1 d . . .
H91 H 0.3364 0.7452 -0.0045 0.079 Uiso 1 1 calc R A .
C92 C 0.2648(4) 0.7487(7) -0.0068(3) 0.070(3) Uani 1 1 d . A .
C93 C 0.2452(5) 0.7570(9) -0.0509(3) 0.102(4) Uani 1 1 d U . .
C94 C 0.2321(3) 0.7463(5) 0.0157(2) 0.049(2) Uani 1 1 d . . .
H94 H 0.1981 0.7516 0.0028 0.059 Uiso 1 1 calc R A .
C95 C 0.1952(3) 0.8536(6) 0.0802(2) 0.0428(18) Uani 1 1 d . . .
C96 C 0.2277(3) 0.9133(6) 0.1038(2) 0.047(2) Uani 1 1 d . . .
H96 H 0.2562 0.8902 0.1224 0.056 Uiso 1 1 calc R . .
C97 C 0.2206(3) 1.0062(7) 0.1015(2) 0.060(2) Uani 1 1 d . . .
C98 C 0.2571(4) 1.0676(7) 0.1264(3) 0.082(3) Uani 1 1 d . . .
C99 C 0.1782(3) 1.0420(7) 0.0754(2) 0.061(2) Uani 1 1 d . . .
H99 H 0.1722 1.1050 0.0740 0.074 Uiso 1 1 calc R . .
C100 C 0.1455(3) 0.9829(7) 0.0517(2) 0.053(2) Uani 1 1 d . . .
C101 C 0.1003(3) 1.0189(7) 0.0231(3) 0.064(3) Uani 1 1 d . . .
C102 C 0.1534(3) 0.8908(6) 0.0537(2) 0.0405(18) Uani 1 1 d . . .
H102 H 0.1301 0.8521 0.0369 0.049 Uiso 1 1 calc R . .
C103 C 0.1582(3) 0.6844(6) 0.0607(2) 0.055(2) Uani 1 1 d . . .
C104 C 0.1143(3) 0.7031(8) 0.0702(3) 0.077(3) Uani 1 1 d . . .
H104 H 0.1142 0.7519 0.0875 0.092 Uiso 1 1 calc R . .
C105 C 0.0714(4) 0.6536(12) 0.0556(4) 0.117(6) Uani 1 1 d . . .
C106 C 0.0281(3) 0.6813(9) 0.0671(3) 0.102(5) Uani 1 1 d . . .
C107 C 0.0718(7) 0.5806(13) 0.0332(5) 0.155(11) Uani 1 1 d . . .
H107 H 0.0432 0.5446 0.0239 0.186 Uiso 1 1 calc R . .
C108 C 0.1149(6) 0.5581(8) 0.0236(4) 0.107(5) Uani 1 1 d . . .
C109 C 0.1136(7) 0.4845(9) -0.0011(5) 0.157(8) Uani 1 1 d . . .
C110 C 0.1567(4) 0.6118(7) 0.0376(3) 0.076(3) Uani 1 1 d . . .
H110 H 0.1853 0.5964 0.0304 0.091 Uiso 1 1 calc R . .
C111 C 0.5173(2) 0.2525(5) 0.1942(2) 0.0346(16) Uani 1 1 d . . .
C112 C 0.4764(3) 0.2115(5) 0.1996(2) 0.0423(18) Uani 1 1 d . . .
H112 H 0.4787 0.1516 0.2094 0.051 Uiso 1 1 calc R . .
C113 C 0.4302(3) 0.2580(6) 0.1906(3) 0.053(2) Uani 1 1 d . . .
C114 C 0.3884(3) 0.2118(8) 0.1990(3) 0.081(3) Uani 1 1 d . . .
C115 C 0.4263(3) 0.3413(6) 0.1759(2) 0.051(2) Uani 1 1 d . . .
H115 H 0.3955 0.3711 0.1690 0.061 Uiso 1 1 calc R . .
C116 C 0.4674(3) 0.3847(5) 0.1708(3) 0.054(2) Uani 1 1 d . . .
C117 C 0.4636(4) 0.4777(7) 0.1551(3) 0.076(3) Uani 1 1 d . . .
C118 C 0.5119(3) 0.3398(5) 0.1799(2) 0.0450(19) Uani 1 1 d . . .
H118 H 0.5396 0.3699 0.1763 0.054 Uiso 1 1 calc R . .
C119 C 0.6001(2) 0.2164(5) 0.1735(2) 0.0358(16) Uani 1 1 d . . .
C120 C 0.5770(3) 0.2369(5) 0.1349(2) 0.0399(17) Uani 1 1 d . . .
H120 H 0.5424 0.2448 0.1270 0.048 Uiso 1 1 calc R . .
C121 C 0.6028(3) 0.2469(5) 0.1061(2) 0.0464(19) Uani 1 1 d . . .
C122 C 0.5764(4) 0.2672(7) 0.0663(3) 0.068(3) Uani 1 1 d . . .
C123 C 0.6531(3) 0.2363(6) 0.1173(3) 0.052(2) Uani 1 1 d . . .
H123 H 0.6710 0.2453 0.0989 0.063 Uiso 1 1 calc R . .
C124 C 0.6773(3) 0.2124(6) 0.1559(2) 0.0460(19) Uani 1 1 d . . .
C125 C 0.7311(3) 0.2008(7) 0.1683(3) 0.066(3) Uani 1 1 d . . .
C126 C 0.6507(3) 0.2026(5) 0.1830(2) 0.0399(17) Uani 1 1 d . . .
H126 H 0.6677 0.1859 0.2092 0.048 Uiso 1 1 calc R . .
C127 C 0.6014(3) 0.2565(5) 0.2485(2) 0.0395(17) Uani 1 1 d . . .
C128 C 0.6378(3) 0.3206(5) 0.2509(2) 0.047(2) Uani 1 1 d . . .
H128 H 0.6475 0.3341 0.2281 0.056 Uiso 1 1 calc R . .
C129 C 0.6602(3) 0.3650(6) 0.2856(3) 0.064(3) Uani 1 1 d . . .
C130 C 0.7001(4) 0.4241(8) 0.2874(4) 0.100(4) Uani 1 1 d . . .
C131 C 0.6464(4) 0.3496(7) 0.3191(3) 0.070(3) Uani 1 1 d . . .
H131 H 0.6623 0.3790 0.3431 0.084 Uiso 1 1 calc R . .
C132 C 0.6080(4) 0.2890(7) 0.3163(3) 0.075(3) Uani 1 1 d . . .
C133 C 0.5931(5) 0.2668(9) 0.3539(3) 0.103(4) Uani 1 1 d . . .
C134 C 0.5881(3) 0.2418(6) 0.2832(2) 0.056(2) Uani 1 1 d . . .
H134 H 0.5643 0.1971 0.2833 0.067 Uiso 1 1 calc R . .
C135 C 0.5683(2) 0.0962(5) 0.2130(2) 0.0344(16) Uani 1 1 d . . .
C136 C 0.6001(3) 0.0482(5) 0.2443(2) 0.049(2) Uani 1 1 d . . .
H136 H 0.6239 0.0805 0.2639 0.059 Uiso 1 1 calc R . .
C137 C 0.5976(3) -0.0436(5) 0.2474(2) 0.053(2) Uani 1 1 d . . .
C138 C 0.6316(5) -0.0931(7) 0.2813(3) 0.092(4) Uani 1 1 d . . .
C139 C 0.5632(3) -0.0931(6) 0.2197(2) 0.050(2) Uani 1 1 d . . .
H139 H 0.5608 -0.1564 0.2223 0.060 Uiso 1 1 calc R . .
C140 C 0.5331(3) -0.0491(5) 0.1885(2) 0.0395(17) Uani 1 1 d . . .
C141 C 0.4950(3) -0.0998(5) 0.1573(2) 0.059(2) Uani 1 1 d . . .
C142 C 0.5357(3) 0.0432(5) 0.1857(2) 0.0354(16) Uani 1 1 d . . .
H142 H 0.5138 0.0719 0.1637 0.042 Uiso 1 1 calc R . .
C8 C -0.0537(3) 0.1231(7) 0.2092(3) 0.065(3) Uani 1 1 d . . .
H8 H -0.044(3) 0.180(6) 0.199(3) 0.078 Uiso 1 1 calc . . .
C15 C 0.0962(3) 0.0086(7) 0.1717(3) 0.061(2) Uani 1 1 d . . .
H15 H 0.091(3) 0.068(6) 0.157(3) 0.073 Uiso 1 1 calc . . .
C30 C 0.1395(4) 0.3196(7) 0.1301(3) 0.069(3) Uani 1 1 d . . .
H30 H 0.114(4) 0.271(7) 0.124(3) 0.083 Uiso 1 1 calc . . .
C37 C 0.0126(4) 0.4742(7) 0.1824(3) 0.069(3) Uani 1 1 d . . .
H37 H 0.004(3) 0.409(7) 0.184(3) 0.083 Uiso 1 1 calc . . .
C47 C 0.7679(3) 0.8820(7) 0.0358(3) 0.069(3) Uani 1 1 d . . .
H47 H 0.757(3) 0.834(7) 0.051(3) 0.082 Uiso 1 1 calc . . .
C54 C 0.5837(4) 0.8936(8) -0.0341(3) 0.082(3) Uani 1 1 d . . .
H54 H 0.585(4) 0.837(7) -0.019(3) 0.098 Uiso 1 1 calc . . .
C69 C 0.5601(4) 0.6316(7) 0.0685(3) 0.073(3) Uani 1 1 d . . .
H69 H 0.571(4) 0.668(7) 0.049(3) 0.087 Uiso 1 1 calc . . .
C76 C 0.7458(4) 0.5933(8) 0.1226(4) 0.091(4) Uani 1 1 d . . .
H76 H 0.743(4) 0.639(8) 0.101(3) 0.109 Uiso 1 1 calc . . .
C64 C 0.6938(10) 0.5377(14) -0.0526(6) 0.250(13) Uani 1 1 d . . .
H64A H 0.6695 0.4895 -0.0558 0.375 Uiso 1 1 calc R . .
H64B H 0.7267 0.5114 -0.0462 0.375 Uiso 1 1 calc R . .
H64C H 0.6874 0.5722 -0.0770 0.375 Uiso 1 1 calc R . .
N4 N 0.6599 0.6706 0.0623 0.101 Uani 1 1 d U . .
C57 C 0.6660 0.7317 0.0086 0.050 Uani 1 1 d D . .
C62 C 0.6679 0.6767 0.0294 0.050 Uani 1 1 d D . .

loop_
_atom_site_aniso_label
_atom_site_aniso_U_11
_atom_site_aniso_U_22
_atom_site_aniso_U_33
_atom_site_aniso_U_23
_atom_site_aniso_U_13
_atom_site_aniso_U_12
B1 0.033(4) 0.052(6) 0.040(4) -0.004(4) 0.013(4) -0.013(4)
C1 0.086(7) 0.048(5) 0.032(4) 0.009(4) -0.006(4) -0.018(5)
F1 0.090(4) 0.159(7) 0.053(3) 0.003(4) 0.034(3) 0.039(4)
N1 0.048(4) 0.047(4) 0.041(4) 0.009(3) -0.001(3) -0.013(3)
O1 0.071(4) 0.060(4) 0.037(3) 0.003(3) -0.003(3) -0.030(3)
Pd1 0.0524(4) 0.0414(4) 0.0330(3) 0.0050(3) 0.0041(3) -0.0146(3)
B2 0.041(4) 0.027(4) 0.036(4) -0.004(3) 0.012(4) -0.004(3)
C2 0.139(11) 0.080(8) 0.053(6) 0.008(6) 0.011(7) -0.036(8)
F2 0.166(7) 0.108(5) 0.074(4) -0.044(4) 0.073(4) -0.052(5)
N2 0.044(3) 0.034(3) 0.036(3) 0.008(3) -0.003(3) -0.013(3)
O2 0.075(4) 0.073(5) 0.042(3) -0.015(3) 0.003(3) -0.024(4)
Pd2 0.0648(4) 0.0407(4) 0.0594(4) -0.0011(3) 0.0192(3) -0.0035(3)
C3 0.069(6) 0.077(7) 0.046(5) 0.008(5) 0.011(4) -0.007(5)
F3 0.159(6) 0.095(5) 0.041(3) 0.015(3) 0.045(4) 0.030(4)
N3 0.057(4) 0.034(3) 0.055(4) 0.009(3) 0.011(3) -0.005(3)
O3 0.096(5) 0.063(4) 0.057(4) -0.017(3) 0.040(4) -0.005(4)
C4 0.051(5) 0.053(5) 0.043(5) 0.002(4) 0.017(4) -0.008(4)
F4 0.211(8) 0.082(5) 0.092(5) 0.037(4) 0.071(5) 0.049(5)
O4 0.104(6) 0.107(6) 0.080(5) -0.014(4) 0.037(5) -0.010(5)
C5 0.093(7) 0.056(6) 0.074(7) -0.004(5) 0.014(6) -0.034(5)
F5 0.066(4) 0.070(5) 0.280(11) -0.012(6) 0.020(5) 0.028(3)
C6 0.048(4) 0.028(4) 0.044(4) 0.004(3) 0.004(4) -0.017(3)
F6 0.138(6) 0.077(4) 0.073(4) -0.013(3) 0.014(4) 0.023(4)
C7 0.054(5) 0.033(4) 0.051(5) 0.003(4) 0.013(4) -0.009(4)
F7 0.064(6) 0.064(6) 0.131(9) 0.036(6) -0.002(6) 0.008(5)
F7' 0.104(10) 0.154(13) 0.114(10) -0.004(9) 0.048(8) 0.005(9)
F8 0.062(5) 0.057(6) 0.091(7) -0.025(5) -0.009(5) -0.012(4)
F8' 0.085(9) 0.081(9) 0.137(11) 0.002(8) 0.027(8) -0.014(7)
C9 0.057(7) 0.065(8) 0.228(17) -0.005(9) 0.012(9) -0.004(6)
F9 0.093(7) 0.164(11) 0.098(8) 0.011(7) 0.054(6) -0.004(7)
F9' 0.079(8) 0.086(9) 0.127(11) -0.026(8) 0.018(7) 0.010(7)
C10 0.132(12) 0.076(9) 0.164(14) 0.014(9) 0.078(11) 0.027(8)
F10 0.149(6) 0.129(6) 0.055(4) -0.021(4) 0.032(4) -0.011(5)
C11 0.072(6) 0.040(5) 0.082(7) 0.020(5) 0.035(5) -0.007(4)
F11 0.108(6) 0.51(2) 0.043(4) 0.053(7) 0.020(4) 0.078(9)
C12 0.077(6) 0.036(5) 0.074(6) 0.019(4) 0.025(5) -0.005(4)
F12 0.174(7) 0.177(7) 0.111(5) 0.029(5) 0.062(5) 0.020(6)
C13 0.061(5) 0.040(5) 0.056(5) 0.008(4) 0.016(4) 0.002(4)
F13 0.081(4) 0.100(5) 0.093(4) -0.004(4) -0.014(3) -0.034(4)
C14 0.054(5) 0.045(5) 0.042(4) 0.010(4) 0.011(4) -0.004(4)
F14 0.143(6) 0.097(5) 0.074(4) -0.032(4) -0.004(4) -0.013(4)
F15 0.155(7) 0.074(4) 0.111(5) 0.029(4) -0.042(5) -0.050(4)
C16 0.095(8) 0.081(8) 0.066(6) -0.001(6) 0.042(6) -0.001(6)
F16 0.076(4) 0.101(4) 0.046(3) 0.016(3) 0.000(3) 0.015(3)
C17 0.045(5) 0.117(10) 0.079(7) 0.018(7) 0.012(5) -0.007(6)
F17 0.048(3) 0.141(6) 0.094(4) 0.035(4) 0.013(3) 0.014(3)
C18 0.049(5) 0.042(5) 0.050(5) 0.012(4) -0.011(4) -0.015(4)
F18 0.094(4) 0.089(5) 0.099(5) 0.000(4) -0.004(4) 0.039(4)
C19 0.064(6) 0.052(6) 0.062(6) 0.003(5) -0.009(5) -0.019(5)
F19 0.081(4) 0.190(7) 0.176(7) 0.045(6) 0.051(5) -0.008(4)
C20 0.086(7) 0.098(9) 0.037(5) -0.008(5) 0.008(5) -0.001(6)
F20 0.109(5) 0.206(7) 0.149(6) 0.057(6) 0.028(5) -0.070(5)
C21 0.096(8) 0.086(8) 0.043(5) -0.003(5) 0.008(5) -0.013(6)
F21 0.124(6) 0.241(8) 0.177(7) 0.081(6) 0.050(6) 0.007(6)
C22 0.083(7) 0.064(6) 0.044(5) 0.013(5) -0.010(5) -0.030(5)
F22 0.49(2) 0.109(7) 0.070(5) -0.014(5) -0.017(9) 0.042(10)
C23 0.074(6) 0.036(5) 0.044(5) 0.007(4) 0.007(4) -0.015(4)
F23 0.186(9) 0.093(6) 0.150(8) -0.015(5) -0.004(7) -0.020(6)
C24 0.087(7) 0.064(6) 0.044(5) 0.025(5) -0.025(5) -0.027(5)
F24 0.249(13) 0.116(8) 0.264(14) -0.022(8) -0.074(11) -0.089(8)
C25 0.097(8) 0.069(7) 0.052(6) 0.008(5) -0.024(5) -0.015(6)
F25 0.105(5) 0.146(7) 0.160(7) 0.014(6) 0.086(5) -0.019(5)
C26 0.066(7) 0.119(10) 0.059(6) 0.001(6) -0.002(5) 0.028(6)
F26 0.073(4) 0.101(5) 0.198(8) -0.010(5) 0.051(5) -0.034(4)
C27 0.060(6) 0.040(6) 0.034(5) 0.016(5) -0.012(5) -0.001(5)
C27' 0.10(3) 0.09(3) 0.09(3) 0.02(2) 0.01(2) 0.02(2)
F27 0.054(4) 0.157(8) 0.302(13) 0.099(8) 0.067(6) 0.032(4)
C28 0.056(5) 0.050(5) 0.031(4) 0.002(4) 0.003(4) -0.019(4)
F28 0.252(11) 0.105(6) 0.424(17) 0.157(9) 0.272(12) 0.123(7)
C29 0.057(5) 0.060(6) 0.040(4) 0.014(4) -0.003(4) -0.024(4)
F29 0.181(8) 0.050(4) 0.200(9) 0.027(5) 0.052(7) -0.015(5)
F30 0.223(9) 0.077(5) 0.096(5) 0.037(4) 0.034(6) 0.010(5)
C31 0.131(11) 0.134(12) 0.072(8) 0.014(8) 0.059(8) 0.013(9)
F31 0.085(4) 0.223(9) 0.052(4) 0.043(4) 0.014(3) 0.056(5)
C32 0.088(8) 0.138(12) 0.079(8) 0.032(8) 0.019(7) 0.021(8)
F32 0.230(10) 0.118(7) 0.061(4) -0.008(4) -0.019(5) -0.009(6)
C33 0.079(7) 0.079(8) 0.054(6) 0.015(5) 0.015(5) -0.029(6)
F33 0.100(5) 0.172(8) 0.076(4) 0.054(5) 0.019(4) -0.012(5)
C34 0.086(8) 0.070(8) 0.060(6) 0.019(6) 0.000(5) -0.045(6)
F34 0.042(4) 0.126(7) 0.273(12) 0.019(7) 0.016(5) -0.007(4)
C35 0.086(7) 0.045(6) 0.055(6) 0.011(4) 0.000(5) -0.014(5)
F35 0.056(4) 0.293(12) 0.072(4) 0.042(6) 0.019(3) 0.053(5)
C36 0.069(6) 0.045(5) 0.045(5) 0.010(4) 0.006(4) -0.014(4)
F36 0.075(4) 0.148(7) 0.110(5) 0.011(5) 0.042(4) 0.045(4)
F37 0.149(7) 0.114(6) 0.150(7) -0.014(5) 0.057(6) -0.086(6)
C38 0.100(10) 0.109(11) 0.161(14) 0.022(10) 0.029(10) 0.024(8)
F38 0.091(6) 0.209(10) 0.388(16) -0.201(11) 0.116(8) -0.072(6)
C39 0.120(11) 0.128(12) 0.083(8) -0.005(8) 0.040(8) 0.005(9)
F39 0.114(6) 0.177(8) 0.161(8) -0.093(7) 0.020(5) -0.075(6)
C40 0.083(7) 0.049(6) 0.085(7) 0.004(5) 0.033(6) -0.003(5)
F40 0.183(8) 0.167(8) 0.099(5) -0.066(5) 0.080(6) -0.054(6)
C41 0.085(8) 0.089(9) 0.102(9) 0.011(7) 0.027(7) 0.002(6)
F41 0.167(8) 0.144(7) 0.099(5) -0.013(5) 0.076(6) -0.031(5)
C42 0.090(8) 0.081(8) 0.095(9) -0.033(7) 0.045(7) -0.007(6)
F42 0.231(11) 0.236(11) 0.106(6) 0.093(7) 0.081(7) 0.110(9)
C43 0.064(6) 0.089(8) 0.072(7) 0.010(6) 0.020(5) 0.004(6)
F43 0.144(7) 0.172(8) 0.080(5) 0.045(5) 0.002(5) 0.040(6)
C44 0.142(12) 0.112(11) 0.091(9) 0.015(8) 0.039(9) 0.001(9)
F44 0.084(5) 0.150(7) 0.150(7) 0.020(6) -0.020(5) 0.035(5)
C45 0.050(5) 0.035(4) 0.042(4) 0.005(3) 0.013(4) -0.001(4)
F45 0.228(9) 0.050(4) 0.146(7) 0.023(4) -0.099(7) 0.008(5)
C46 0.050(5) 0.043(5) 0.059(5) 0.007(4) 0.024(4) -0.004(4)
F46 0.055(3) 0.085(5) 0.160(7) -0.038(4) -0.020(4) -0.009(3)
F47 0.189(7) 0.087(5) 0.044(3) -0.011(3) 0.003(4) -0.058(5)
C48 0.091(9) 0.133(12) 0.128(11) 0.029(9) 0.043(8) 0.061(8)
F48 0.092(4) 0.042(3) 0.082(4) -0.009(3) 0.001(3) -0.019(3)
C49 0.066(7) 0.130(12) 0.117(10) 0.001(9) -0.023(7) 0.008(7)
C50 0.053(5) 0.080(7) 0.083(7) 0.033(6) 0.027(5) -0.015(5)
C51 0.077(7) 0.068(7) 0.101(8) 0.045(6) 0.049(6) 0.019(6)
C52 0.085(7) 0.069(7) 0.071(7) 0.037(5) 0.022(6) 0.022(6)
C53 0.053(5) 0.050(5) 0.063(5) 0.009(4) 0.018(4) -0.008(4)
C55 0.119(12) 0.25(2) 0.118(12) 0.039(13) -0.043(10) -0.088(13)
C56 0.084(9) 0.111(11) 0.208(17) 0.059(11) 0.070(10) 0.033(8)
C58 0.169(12) 0.063(8) 0.073(7) -0.032(6) 0.072(8) -0.034(8)
C59 0.29(3) 0.097(12) 0.091(11) -0.018(9) 0.040(13) -0.057(14)
C60 0.194(18) 0.148(16) 0.121(13) -0.044(12) 0.030(13) -0.058(14)
C61 0.191(15) 0.056(7) 0.090(9) -0.018(6) 0.064(10) -0.022(8)
C63 0.24(2) 0.096(13) 0.176(18) -0.038(12) 0.138(18) -0.039(14)
C65 0.194(19) 0.175(19) 0.22(2) -0.058(16) 0.147(18) 0.022(15)
C66 0.154(18) 0.047(10) 0.100(13) -0.022(9) 0.049(13) -0.018(10)
C66' 0.16(3) 0.030(15) 0.09(2) -0.006(15) 0.07(2) -0.029(17)
C67 0.057(5) 0.052(5) 0.057(5) 0.021(4) 0.003(4) -0.022(4)
C68 0.060(5) 0.054(6) 0.055(5) 0.012(4) 0.011(4) -0.022(4)
C70 0.094(8) 0.097(9) 0.090(8) -0.015(7) -0.007(7) -0.004(7)
C71 0.089(9) 0.075(9) 0.141(12) -0.023(8) 0.009(8) -0.004(6)
C72 0.079(7) 0.063(7) 0.080(7) 0.023(6) 0.006(6) -0.032(5)
C73 0.145(12) 0.075(8) 0.067(7) 0.022(6) 0.017(7) -0.055(8)
C74 0.102(9) 0.063(7) 0.083(8) 0.032(6) -0.012(6) -0.024(6)
C75 0.063(6) 0.050(6) 0.077(7) 0.018(5) -0.008(5) -0.011(4)
C77 0.092(9) 0.102(10) 0.151(13) 0.013(9) 0.008(9) 0.007(8)
C78 0.073(8) 0.065(8) 0.237(18) -0.031(10) -0.002(9) -0.013(6)
C79 0.027(3) 0.051(5) 0.024(3) 0.003(3) 0.007(3) -0.011(3)
C80 0.029(3) 0.048(5) 0.033(4) 0.004(3) 0.007(3) -0.009(3)
C81 0.037(4) 0.061(6) 0.031(4) 0.000(4) 0.012(3) -0.007(4)
C82 0.066(6) 0.081(7) 0.037(4) 0.007(4) 0.021(4) 0.001(5)
C83 0.041(4) 0.052(5) 0.034(4) 0.008(4) 0.012(3) -0.002(4)
C84 0.043(4) 0.054(5) 0.037(4) -0.001(4) 0.012(3) -0.005(4)
C85 0.064(5) 0.060(6) 0.044(5) -0.001(4) 0.013(4) -0.006(4)
C86 0.041(4) 0.055(5) 0.031(4) 0.000(4) 0.011(3) -0.006(4)
C87 0.053(4) 0.041(5) 0.030(4) -0.005(3) 0.015(3) -0.012(4)
C88 0.044(4) 0.053(5) 0.035(4) 0.001(4) 0.015(3) -0.014(4)
C89 0.061(5) 0.045(5) 0.055(5) 0.000(4) 0.034(4) -0.004(4)
C90 0.049(5) 0.082(7) 0.059(6) 0.007(5) 0.027(4) -0.015(5)
C91 0.072(6) 0.081(7) 0.058(6) 0.018(5) 0.041(5) 0.020(5)
C92 0.084(7) 0.091(8) 0.042(5) 0.011(5) 0.030(5) 0.028(6)
C93 0.103(7) 0.144(9) 0.071(6) 0.004(6) 0.045(6) 0.027(6)
C94 0.058(5) 0.056(5) 0.033(4) -0.005(4) 0.012(4) 0.005(4)
C95 0.041(4) 0.058(5) 0.036(4) 0.002(4) 0.021(3) -0.008(4)
C96 0.042(4) 0.058(6) 0.035(4) 0.006(4) 0.002(3) -0.015(4)
C97 0.067(6) 0.061(6) 0.044(5) 0.002(4) 0.003(4) -0.007(5)
C98 0.084(7) 0.078(7) 0.064(6) 0.016(5) -0.010(5) -0.011(6)
C99 0.070(6) 0.061(6) 0.053(5) 0.000(5) 0.017(5) -0.008(5)
C100 0.045(5) 0.083(7) 0.029(4) -0.005(4) 0.007(3) 0.004(4)
C101 0.058(5) 0.071(7) 0.057(6) 0.011(5) 0.010(4) 0.018(5)
C102 0.035(4) 0.060(5) 0.026(4) 0.003(3) 0.007(3) 0.001(4)
C103 0.047(5) 0.077(7) 0.031(4) 0.019(4) -0.006(3) -0.022(4)
C104 0.053(6) 0.110(9) 0.054(6) 0.040(6) -0.005(4) -0.034(6)
C105 0.048(6) 0.179(15) 0.099(10) 0.087(10) -0.020(6) -0.059(8)
C106 0.031(5) 0.166(13) 0.095(8) 0.073(8) -0.004(5) -0.030(6)
C107 0.141(15) 0.162(17) 0.093(11) 0.072(11) -0.079(11) -0.112(14)
C108 0.119(10) 0.064(8) 0.083(8) 0.032(6) -0.057(8) -0.049(8)
C109 0.202(16) 0.066(9) 0.123(11) 0.015(8) -0.078(11) -0.046(10)
C110 0.099(8) 0.060(6) 0.050(6) 0.023(5) -0.010(5) -0.028(6)
C111 0.038(4) 0.028(4) 0.037(4) -0.004(3) 0.011(3) -0.001(3)
C112 0.041(4) 0.041(4) 0.047(4) -0.003(4) 0.015(3) 0.000(3)
C113 0.040(4) 0.053(6) 0.067(6) -0.003(4) 0.019(4) 0.007(4)
C114 0.052(6) 0.087(8) 0.110(9) -0.009(7) 0.034(6) 0.001(5)
C115 0.050(5) 0.056(6) 0.052(5) 0.008(4) 0.023(4) 0.019(4)
C116 0.067(6) 0.038(5) 0.065(6) 0.006(4) 0.033(5) 0.016(4)
C117 0.087(7) 0.064(7) 0.092(8) 0.034(6) 0.051(6) 0.035(5)
C118 0.050(5) 0.039(5) 0.051(5) -0.007(4) 0.024(4) 0.000(4)
C119 0.036(4) 0.024(4) 0.047(4) -0.001(3) 0.011(3) -0.006(3)
C120 0.039(4) 0.036(4) 0.045(4) -0.012(3) 0.014(3) -0.006(3)
C121 0.047(4) 0.044(5) 0.050(5) 0.000(4) 0.017(4) 0.000(4)
C122 0.072(6) 0.090(8) 0.050(5) 0.015(5) 0.031(5) -0.004(5)
C123 0.061(5) 0.052(5) 0.055(5) 0.009(4) 0.034(4) -0.002(4)
C124 0.049(5) 0.044(5) 0.049(5) -0.007(4) 0.021(4) -0.003(4)
C125 0.050(5) 0.084(7) 0.071(6) 0.011(5) 0.029(5) 0.004(5)
C126 0.045(4) 0.034(4) 0.044(4) 0.005(3) 0.018(3) 0.004(3)
C127 0.040(4) 0.028(4) 0.046(4) 0.002(3) 0.006(3) 0.000(3)
C128 0.049(5) 0.041(5) 0.049(5) -0.020(4) 0.012(4) 0.000(4)
C129 0.047(5) 0.046(5) 0.092(8) -0.018(5) 0.007(5) -0.002(4)
C130 0.071(7) 0.102(9) 0.137(11) -0.063(8) 0.045(7) -0.042(7)
C131 0.083(7) 0.068(7) 0.048(5) -0.026(5) 0.001(5) 0.016(6)
C132 0.110(9) 0.058(6) 0.052(6) -0.016(5) 0.016(6) 0.006(6)
C133 0.132(11) 0.135(11) 0.039(5) -0.020(6) 0.019(6) -0.007(8)
C134 0.075(6) 0.041(5) 0.048(5) -0.007(4) 0.013(4) 0.001(4)
C135 0.041(4) 0.029(4) 0.036(4) -0.004(3) 0.016(3) 0.006(3)
C136 0.053(5) 0.037(5) 0.046(5) -0.012(4) -0.004(4) -0.001(4)
C137 0.067(5) 0.029(4) 0.054(5) 0.005(4) 0.003(4) 0.007(4)
C138 0.130(10) 0.061(7) 0.055(6) -0.012(5) -0.022(6) -0.003(6)
C139 0.059(5) 0.033(4) 0.059(5) -0.002(4) 0.017(4) -0.003(4)
C140 0.040(4) 0.036(4) 0.040(4) -0.002(3) 0.008(3) -0.002(3)
C141 0.080(6) 0.034(5) 0.053(5) 0.001(4) 0.003(4) -0.013(4)
C142 0.044(4) 0.028(4) 0.032(4) -0.003(3) 0.007(3) 0.005(3)
C8 0.065(6) 0.051(6) 0.089(7) 0.009(5) 0.039(5) 0.004(5)
C15 0.072(6) 0.072(7) 0.044(5) 0.010(5) 0.024(4) -0.004(5)
C30 0.067(6) 0.079(8) 0.061(6) 0.005(5) 0.019(5) -0.009(5)
C37 0.073(6) 0.060(6) 0.079(7) 0.006(5) 0.027(5) -0.010(5)
C47 0.052(5) 0.077(7) 0.078(7) 0.033(6) 0.021(5) 0.001(5)
C54 0.066(6) 0.089(8) 0.077(7) 0.021(6) 0.000(5) -0.015(6)
C69 0.062(6) 0.074(7) 0.084(7) 0.017(6) 0.023(5) -0.009(5)
C76 0.059(6) 0.081(8) 0.112(10) 0.030(7) -0.008(6) -0.007(6)
C64 0.42(4) 0.18(2) 0.22(2) -0.112(18) 0.20(3) -0.05(2)
N4 0.032 0.033 0.207 0.037 -0.013 0.000
C57 0.050 0.050 0.050 0.000 0.014 0.000
C62 0.050 0.050 0.050 0.000 0.014 0.000

loop_
_atom_type_symbol
_atom_type_description
_atom_type_scat_dispersion_real
_atom_type_scat_dispersion_imag
_atom_type_scat_source
C C 0.0033 0.0016 'International Tables Vol C Tables 4.2.6.8 and 6.1.1.4'
H H 0.0000 0.0000 'International Tables Vol C Tables 4.2.6.8 and 6.1.1.4'
N N 0.0061 0.0033 'International Tables Vol C Tables 4.2.6.8 and 6.1.1.4'
O O 0.0106 0.0060 'International Tables Vol C Tables 4.2.6.8 and 6.1.1.4'
F F 0.0171 0.0103 'International Tables Vol C Tables 4.2.6.8 and 6.1.1.4'
B B 0.0013 0.0007 'International Tables Vol C Tables 4.2.6.8 and 6.1.1.4'
Pd Pd -0.9988 1.0072 'International Tables Vol C Tables 4.2.6.8 and 6.1.1.4'

loop_
_geom_angle_atom_site_label_1
_geom_angle_atom_site_label_2
_geom_angle_atom_site_label_3
_geom_angle
C103 B1 C87 112.5(5)
C103 B1 C79 104.2(5)
C87 B1 C79 112.7(5)
C103 B1 C95 112.6(5)
C87 B1 C95 103.6(5)
C79 B1 C95 111.5(5)
C2 C1 Pd1 116.2(7)
C18 N1 C6 122.6(6)
C18 N1 Pd1 112.7(5)
C6 N1 Pd1 124.7(5)
C4 O1 Pd1 127.7(5)
C1 Pd1 N1 97.1(3)
C1 Pd1 O1 90.6(3)
N1 Pd1 O1 172.1(2)
C1 Pd1 N2 176.1(3)
N1 Pd1 N2 80.2(2)
O1 Pd1 N2 92.2(2)
C119 B2 C127 112.7(5)
C119 B2 C135 104.6(4)
C127 B2 C135 112.7(5)
C119 B2 C111 111.7(5)
C127 B2 C111 104.7(4)
C135 B2 C111 110.7(5)
C1 C2 C3 120.1(10)
C23 N2 C28 125.0(6)
C23 N2 Pd1 110.6(5)
C28 N2 Pd1 124.4(4)
C4 O2 C5 117.3(6)
C40 Pd2 N3 97.9(3)
C40 Pd2 O3 88.8(3)
N3 Pd2 O3 173.1(3)
C40 Pd2 N4 173.4(3)
N3 Pd2 N4 76.58(18)
O3 Pd2 N4 96.79(18)
C4 C3 C2 114.2(8)
C57 N3 C45 122.0(5)
C57 N3 Pd2 110.3(4)
C45 N3 Pd2 127.7(4)
C43 O3 Pd2 132.1(5)
O1 C4 O2 118.4(7)
O1 C4 C3 128.7(8)
O2 C4 C3 112.9(7)
C43 O4 C44 116.5(7)
C14 C6 C7 124.9(7)
C14 C6 N1 118.0(7)
C7 C6 N1 116.9(7)
C6 C7 C11 115.2(8)
C6 C7 C8 124.3(6)
C11 C7 C8 120.5(7)
C12 C11 C7 120.8(8)
C13 C12 C11 121.1(8)
C12 C13 C14 122.0(8)
C6 C14 C13 115.9(7)
C6 C14 C15 123.8(6)
C13 C14 C15 120.3(7)
N1 C18 C23 119.1(7)
N1 C18 C19 134.8(8)
C23 C18 C19 105.6(7)
C27' C19 C24 120.1(15)
C27' C19 C18 120.3(17)
C24 C19 C18 98.3(7)
C27' C19 C20 110.5(18)
C24 C19 C20 98.4(8)
C18 C19 C20 106.3(8)
C21 C20 C19 105.7(9)
C20 C21 C22 105.3(9)
C27 C22 C24 122.1(9)
C27 C22 C23 118.0(8)
C24 C22 C23 99.8(7)
C27 C22 C21 111.5(9)
C24 C22 C21 97.7(8)
C23 C22 C21 104.9(8)
N2 C23 C18 117.2(7)
N2 C23 C22 137.9(8)
C18 C23 C22 104.9(7)
C22 C24 C19 99.5(8)
C22 C24 C25 113.6(8)
C19 C24 C25 116.4(8)
C22 C24 C26 108.6(9)
C19 C24 C26 113.2(8)
C25 C24 C26 105.4(9)
C29 C28 C36 122.9(8)
C29 C28 N2 118.5(8)
C36 C28 N2 117.9(7)
C33 C29 C28 117.3(10)
C33 C29 C30 121.5(8)
C28 C29 C30 121.1(7)
C34 C33 C29 122.7(10)
C33 C34 C35 120.0(9)
C36 C35 C34 121.2(10)
C35 C36 C28 115.8(9)
C35 C36 C37 121.4(8)
C28 C36 C37 122.7(7)
C41 C40 Pd2 110.0(5)
C42 C41 C40 113.0(9)
C41 C42 C43 110.9(9)
O3 C43 O4 122.2(9)
O3 C43 C42 125.9(9)
O4 C43 C42 111.8(9)
C53 C45 C46 122.7(7)
C53 C45 N3 119.7(6)
C46 C45 N3 117.6(6)
C50 C46 C45 117.2(8)
C50 C46 C47 119.3(7)
C45 C46 C47 123.5(6)
C51 C50 C46 122.3(8)
C50 C51 C52 119.0(9)
C53 C52 C51 121.8(9)
C45 C53 C52 117.1(8)
C45 C53 C54 122.9(7)
C52 C53 C54 119.8(7)
C63 C58 C66' 117.5(17)
C63 C58 C57 107.7(10)
C66' C58 C57 126.2(13)
C63 C58 C59 97.6(13)
C66' C58 C59 102.6(18)
C57 C58 C59 98.5(9)
C60 C59 C58 105.2(13)
C59 C60 C61 100.5(13)
C66 C61 C63 123.1(14)
C66 C61 C60 100.1(14)
C63 C61 C60 98.9(13)
C66 C61 C62 135.7(11)
C63 C61 C62 89.9(8)
C60 C61 C62 103.1(9)
C58 C63 C64 118.8(16)
C58 C63 C65 103.5(14)
C64 C63 C65 107.2(15)
C58 C63 C61 97.1(13)
C64 C63 C61 120.8(12)
C65 C63 C61 107.8(16)
C68 C67 C75 122.0(8)
C68 C67 N4 119.7(7)
C75 C67 N4 118.2(7)
C72 C68 C67 117.8(9)
C72 C68 C69 120.2(7)
C67 C68 C69 121.8(7)
C73 C72 C68 121.2(10)
C72 C73 C74 121.8(10)
C75 C74 C73 120.3(10)
C74 C75 C67 116.9(9)
C74 C75 C76 120.7(8)
C67 C75 C76 122.3(7)
C80 C79 C86 115.6(6)
C80 C79 B1 124.5(6)
C86 C79 B1 119.3(5)
C79 C80 C81 121.9(7)
C83 C81 C80 121.2(7)
C83 C81 C82 121.4(7)
C80 C81 C82 117.4(7)
F3 C82 F2 108.2(6)
F3 C82 F1 105.6(6)
F2 C82 F1 103.8(6)
F3 C82 C81 113.1(7)
F2 C82 C81 113.8(7)
F1 C82 C81 111.6(6)
C81 C83 C84 119.1(7)
C83 C84 C86 119.2(8)
C83 C84 C85 120.4(7)
C86 C84 C85 120.4(7)
F4 C85 F6 103.9(6)
F4 C85 F5 105.2(6)
F6 C85 F5 105.5(6)
F4 C85 C84 114.2(7)
F6 C85 C84 114.1(7)
F5 C85 C84 112.9(7)
C84 C86 C79 122.9(7)
C94 C87 C88 116.4(6)
C94 C87 B1 119.0(5)
C88 C87 B1 124.4(6)
C87 C88 C89 122.0(7)
C91 C89 C88 119.6(7)
C91 C89 C90 120.9(6)
C88 C89 C90 119.5(7)
F7 C90 F9 112.3(10)
F7 C90 F8 103.3(8)
F9 C90 F8 106.9(9)
F7 C90 F8' 133.0(9)
F9 C90 F8' 43.2(9)
F8 C90 F8' 65.5(10)
F7 C90 F9' 57.8(10)
F9 C90 F9' 58.8(10)
F8 C90 F9' 137.1(8)
F8' C90 F9' 98.1(12)
F7 C90 F7' 52.5(10)
F9 C90 F7' 130.5(10)
F8 C90 F7' 51.7(11)
F8' C90 F7' 107.6(13)
F9' C90 F7' 104.0(13)
F7 C90 C89 112.4(7)
F9 C90 C89 111.1(7)
F8 C90 C89 110.5(7)
F8' C90 C89 114.3(8)
F9' C90 C89 112.4(7)
F7' C90 C89 118.1(8)
C89 C91 C92 119.3(7)
C91 C92 C94 120.5(8)
C91 C92 C93 120.2(9)
C94 C92 C93 119.3(9)
F11 C93 F10 121.1(11)
F11 C93 F12 98.2(9)
F10 C93 F12 94.1(7)
F11 C93 C92 116.6(9)
F10 C93 C92 115.0(10)
F12 C93 C92 105.1(10)
C87 C94 C92 122.2(8)
C96 C95 C102 116.5(8)
C96 C95 B1 121.9(6)
C102 C95 B1 121.3(6)
C95 C96 C97 122.7(8)
C96 C97 C99 119.9(8)
C96 C97 C98 120.9(8)
C99 C97 C98 119.3(9)
F14 C98 F15 107.3(8)
F14 C98 F13 103.8(6)
F15 C98 F13 106.6(8)
F14 C98 C97 112.7(9)
F15 C98 C97 112.9(7)
F13 C98 C97 112.9(9)
C100 C99 C97 117.9(9)
C99 C100 C102 121.7(8)
C99 C100 C101 119.2(9)
C102 C100 C101 119.1(8)
F18 C101 F17 108.5(6)
F18 C101 F16 105.1(6)
F17 C101 F16 103.9(6)
F18 C101 C100 114.3(8)
F17 C101 C100 112.3(7)
F16 C101 C100 112.0(7)
C100 C102 C95 121.3(7)
C110 C103 C104 115.4(9)
C110 C103 B1 124.6(8)
C104 C103 B1 119.8(8)
C105 C104 C103 123.3(13)
C107 C105 C104 119.3(16)
C107 C105 C106 122.8(14)
C104 C105 C106 117.8(17)
F19 C106 F21 108.3(10)
F19 C106 F20 108.2(7)
F21 C106 F20 102.0(6)
F19 C106 C105 119.5(9)
F21 C106 C105 108.3(9)
F20 C106 C105 109.1(12)
C105 C107 C108 119.4(12)
C109 C108 C110 122.3(18)
C109 C108 C107 118.2(14)
C110 C108 C107 119.5(14)
F22 C109 F23 98.5(15)
F22 C109 F24 111.3(9)
F23 C109 F24 102.9(9)
F22 C109 C108 115.5(11)
F23 C109 C108 114.5(11)
F24 C109 C108 112.7(17)
C103 C110 C108 123.0(13)
C112 C111 C118 117.1(7)
C112 C111 B2 123.1(6)
C118 C111 B2 119.6(6)
C111 C112 C113 121.0(7)
C115 C113 C112 119.9(8)
C115 C113 C114 121.8(8)
C112 C113 C114 118.3(8)
F27 C114 F26 112.0(8)
F27 C114 F25 104.8(7)
F26 C114 F25 98.7(8)
F27 C114 C113 113.7(9)
F26 C114 C113 114.7(8)
F25 C114 C113 111.5(8)
C113 C115 C116 120.0(7)
C118 C116 C115 119.6(8)
C118 C116 C117 120.0(8)
C115 C116 C117 120.4(8)
F28 C117 F30 109.8(7)
F28 C117 F29 106.0(8)
F30 C117 F29 96.0(6)
F28 C117 C116 116.8(8)
F30 C117 C116 112.5(8)
F29 C117 C116 113.6(8)
C111 C118 C116 122.3(7)
C120 C119 C126 115.8(7)
C120 C119 B2 124.5(6)
C126 C119 B2 119.6(6)
C119 C120 C121 122.7(7)
C123 C121 C122 121.1(8)
C123 C121 C120 119.1(7)
C122 C121 C120 119.8(7)
F33 C122 F31 104.7(7)
F33 C122 F32 104.1(6)
F31 C122 F32 102.4(7)
F33 C122 C121 114.3(8)
F31 C122 C121 116.8(7)
F32 C122 C121 113.1(8)
C121 C123 C124 119.5(7)
C123 C124 C126 119.5(7)
C123 C124 C125 120.0(7)
C126 C124 C125 120.5(7)
F35 C125 F36 106.6(7)
F35 C125 F34 108.7(7)
F36 C125 F34 100.0(6)
F35 C125 C124 115.3(7)
F36 C125 C124 113.1(8)
F34 C125 C124 112.0(7)
C124 C126 C119 123.3(7)
C128 C127 C134 115.9(7)
C128 C127 B2 123.1(6)
C134 C127 B2 120.9(6)
C129 C128 C127 121.7(8)
C131 C129 C128 121.2(9)
C131 C129 C130 119.3(10)
C128 C129 C130 119.4(10)
F37 C130 F38 99.5(9)
F37 C130 F39 100.8(8)
F38 C130 F39 109.2(8)
F37 C130 C129 112.5(10)
F38 C130 C129 116.1(9)
F39 C130 C129 116.3(10)
C129 C131 C132 117.4(8)
C134 C132 C131 121.3(10)
C134 C132 C133 119.5(11)
C131 C132 C133 118.6(9)
F42 C133 F41 107.3(10)
F42 C133 F40 114.2(8)
F41 C133 F40 100.8(9)
F42 C133 C132 117.4(11)
F41 C133 C132 110.3(8)
F40 C133 C132 105.5(9)
C132 C134 C127 122.2(9)
C142 C135 C136 114.6(7)
C142 C135 B2 122.5(5)
C136 C135 B2 122.7(6)
C137 C136 C135 121.9(7)
C136 C137 C139 120.9(7)
C136 C137 C138 120.9(8)
C139 C137 C138 118.2(8)
F45 C138 F43 113.7(9)
F45 C138 F44 102.5(9)
F43 C138 F44 97.6(6)
F45 C138 C137 118.5(8)
F43 C138 C137 112.5(9)
F44 C138 C137 109.3(9)
C140 C139 C137 118.5(8)
C139 C140 C142 120.2(7)
C139 C140 C141 120.7(7)
C142 C140 C141 119.0(7)
F46 C141 F47 105.3(6)
F46 C141 F48 106.7(6)
F47 C141 F48 105.3(6)
F46 C141 C140 114.0(7)
F47 C141 C140 111.5(7)
F48 C141 C140 113.3(6)
C140 C142 C135 123.8(7)
C7 C8 C10 111.0(6)
C7 C8 C9 112.5(6)
C10 C8 C9 107.4(8)
C17 C15 C14 112.0(5)
C17 C15 C16 110.0(6)
C14 C15 C16 112.7(6)
C32 C30 C29 109.1(6)
C32 C30 C31 110.0(7)
C29 C30 C31 113.9(7)
C36 C37 C39 113.4(6)
C36 C37 C38 112.1(7)
C39 C37 C38 109.8(8)
C46 C47 C49 112.3(7)
C46 C47 C48 107.9(6)
C49 C47 C48 107.7(8)
C53 C54 C55 110.1(7)
C53 C54 C56 110.6(7)
C55 C54 C56 110.7(10)
C71 C69 C68 111.8(7)
C71 C69 C70 110.5(7)
C68 C69 C70 111.2(7)
C75 C76 C77 110.7(7)
C75 C76 C78 110.0(9)
C77 C76 C78 112.8(7)
C62 N4 C67 145.1(4)
C62 N4 Pd2 98.309(19)
C67 N4 Pd2 116.5(4)
C62 C57 N3 117.8(3)
C62 C57 C58 106.4(5)
N3 C57 C58 134.1(4)
C57 C62 N4 134.2
C57 C62 C61 113.8(4)
N4 C62 C61 107.2(4)

loop_
_geom_bond_atom_site_label_1
_geom_bond_atom_site_label_2
_geom_bond_distance
B1 C103 1.623(8)
B1 C87 1.644(9)
B1 C79 1.647(9)
B1 C95 1.666(9)
C1 C2 1.425(13)
C1 Pd1 1.995(8)
F1 C82 1.324(9)
N1 C18 1.274(9)
N1 C6 1.439(9)
N1 Pd1 2.046(6)
O1 C4 1.240(9)
O1 Pd1 2.049(5)
Pd1 N2 2.172(6)
B2 C119 1.630(8)
B2 C127 1.638(8)
B2 C135 1.644(8)
B2 C111 1.659(8)
C2 C3 1.493(14)
F2 C82 1.317(9)
N2 C23 1.252(9)
N2 C28 1.430(9)
O2 C4 1.323(10)
O2 C5 1.448(11)
Pd2 C40 1.998(9)
Pd2 N3 2.022(7)
Pd2 O3 2.036(6)
Pd2 N4 2.1759(7)
C3 C4 1.465(12)
F3 C82 1.316(8)
N3 C57 1.272(6)
N3 C45 1.437(7)
O3 C43 1.152(11)
F4 C85 1.295(9)
O4 C43 1.369(10)
O4 C44 1.487(13)
F5 C85 1.323(9)
C6 C14 1.389(11)
C6 C7 1.396(11)
F6 C85 1.323(8)
C7 C11 1.427(11)
C7 C8 1.507(9)
F7 C90 1.309(10)
F7' C90 1.38(2)
F8 C90 1.325(10)
F8' C90 1.338(18)
C9 C8 1.528(11)
F9 C90 1.318(12)
F9' C90 1.354(16)
C10 C8 1.526(14)
F10 C93 1.268(12)
C11 C12 1.375(12)
F11 C93 1.195(13)
C12 C13 1.348(12)
F12 C93 1.507(14)
C13 C14 1.402(11)
F13 C98 1.342(11)
C14 C15 1.510(9)
F14 C98 1.315(11)
F15 C98 1.329(10)
C16 C15 1.543(10)
F16 C101 1.345(9)
C17 C15 1.506(9)
F17 C101 1.333(10)
C18 C23 1.524(11)
C18 C19 1.532(11)
F18 C101 1.308(10)
C19 C27' 1.40(4)
C19 C24 1.526(13)
C19 C20 1.564(14)
F19 C106 1.303(15)
C20 C21 1.485(14)
F20 C106 1.373(11)
C21 C22 1.589(16)
F21 C106 1.335(10)
C22 C27 1.491(14)
C22 C24 1.524(14)
C22 C23 1.527(11)
F22 C109 1.303(17)
F23 C109 1.343(18)
C24 C25 1.530(11)
C24 C26 1.611(16)
F24 C109 1.370(16)
F25 C114 1.356(12)
F26 C114 1.298(12)
F27 C114 1.260(10)
C28 C29 1.402(12)
C28 C36 1.404(12)
F28 C117 1.211(9)
C29 C33 1.351(13)
C29 C30 1.520(11)
F29 C117 1.355(12)
F30 C117 1.311(10)
C31 C30 1.542(10)
F31 C122 1.327(10)
C32 C30 1.520(11)
F32 C122 1.339(11)
C33 C34 1.337(15)
F33 C122 1.324(9)
C34 C35 1.400(15)
F34 C125 1.319(10)
C35 C36 1.384(12)
F35 C125 1.269(10)
C36 C37 1.488(10)
F36 C125 1.306(10)
F37 C130 1.303(15)
C38 C37 1.529(12)
F38 C130 1.320(11)
C39 C37 1.519(12)
F39 C130 1.330(11)
C40 C41 1.545(12)
F40 C133 1.391(13)
C41 C42 1.442(15)
F41 C133 1.350(14)
C42 C43 1.537(15)
F42 C133 1.152(13)
F43 C138 1.306(11)
F44 C138 1.402(13)
C45 C53 1.388(11)
C45 C46 1.399(10)
F45 C138 1.207(10)
C46 C50 1.398(11)
C46 C47 1.508(9)
F46 C141 1.294(10)
F47 C141 1.317(9)
C48 C47 1.531(11)
F48 C141 1.318(8)
C49 C47 1.524(12)
C50 C51 1.349(13)
C51 C52 1.404(14)
C52 C53 1.389(12)
C53 C54 1.531(10)
C55 C54 1.539(14)
C56 C54 1.556(13)
C58 C63 1.45(2)
C58 C66' 1.49(3)
C58 C57 1.588(10)
C58 C59 1.74(2)
C59 C60 1.53(2)
C60 C61 1.72(2)
C61 C66 1.363(19)
C61 C63 1.62(2)
C61 C62 1.752(11)
C63 C64 1.453(16)
C63 C65 1.58(3)
C67 C68 1.396(11)
C67 C75 1.433(12)
C67 N4 1.554(8)
C68 C72 1.375(12)
C68 C69 1.523(10)
C70 C69 1.535(11)
C71 C69 1.451(12)
C72 C73 1.336(14)
C73 C74 1.406(16)
C74 C75 1.362(13)
C75 C76 1.504(11)
C77 C76 1.512(13)
C78 C76 1.527(14)
C79 C80 1.377(10)
C79 C86 1.394(10)
C80 C81 1.403(10)
C81 C83 1.342(11)
C81 C82 1.509(11)
C83 C84 1.389(10)
C84 C86 1.389(10)
C84 C85 1.471(12)
C87 C94 1.367(8)
C87 C88 1.384(10)
C88 C89 1.409(10)
C89 C91 1.359(9)
C89 C90 1.483(12)
C91 C92 1.367(13)
C92 C94 1.393(12)
C92 C93 1.513(14)
C95 C96 1.380(10)
C95 C102 1.400(10)
C96 C97 1.393(12)
C97 C99 1.399(12)
C97 C98 1.472(13)
C99 C100 1.377(12)
C100 C102 1.386(12)
C100 C101 1.492(11)
C103 C110 1.350(13)
C103 C104 1.416(13)
C104 C105 1.394(14)
C105 C107 1.35(3)
C105 C106 1.47(2)
C107 C108 1.41(3)
C108 C109 1.39(2)
C108 C110 1.401(14)
C111 C112 1.379(10)
C111 C118 1.384(10)
C112 C113 1.439(11)
C113 C115 1.336(11)
C113 C114 1.479(13)
C115 C116 1.396(11)
C116 C118 1.386(11)
C116 C117 1.482(12)
C119 C120 1.376(10)
C119 C126 1.398(10)
C120 C121 1.433(11)
C121 C123 1.382(11)
C121 C122 1.429(12)
C123 C124 1.393(11)
C124 C126 1.398(10)
C124 C125 1.477(11)
C127 C128 1.392(10)
C127 C134 1.411(11)
C128 C129 1.383(11)
C129 C131 1.377(13)
C129 C130 1.425(13)
C131 C132 1.398(15)
C132 C134 1.345(12)
C132 C133 1.553(15)
C135 C142 1.379(9)
C135 C136 1.411(10)
C136 C137 1.371(10)
C137 C139 1.385(11)
C137 C138 1.502(12)
C139 C140 1.356(10)
C140 C142 1.378(10)
C140 C141 1.509(10)
N4 C62 1.2585
C57 C62 1.0928
